data_7000851
loop_
_publ_author_name
'Mackay, Fiona S.'
'Farrer, Nicola J.'
'Salassa, Luca'
'Tai, Hui-Chung'
'Deeth, Robert J.'
'Moggach, Stephen A.'
'Wood, Peter A.'
'Parsons, Simon'
'Sadler, Peter J.'

_publ_section_title
;
 Synthesis, characterisation and photochemistry of PtIV pyridyl azido
 acetato complexes
;
_journal_issue 13
_journal_name_full 'Dalton Transactions'
_journal_page_first 2315
_journal_page_last 2325
_journal_paper_doi 10.1039/b820550g
_journal_year 2009
_chemical_compound_source 'F.Mackay FM38D'
_chemical_formula_moiety '[Pt(phen)(N3)2(OAc)2]'
_chemical_formula_sum 'C16 H14 N8 O4 Pt'
_chemical_formula_weight 577.43
_space_group_IT_number 13
_symmetry_cell_setting monoclinic
_symmetry_space_group_name_Hall '-P 2yac'
_symmetry_space_group_name_H-M 'P 1 2/n 1'
_atom_sites_solution_hydrogens geom
_atom_sites_solution_primary Patterson
_audit_creation_date 06-02-20
_audit_creation_method CRYSTALS_ver_12.83
_cell_angle_alpha 90
_cell_angle_beta 101.2360(10)
_cell_angle_gamma 90
_cell_formula_units_Z 2
_cell_length_a 7.03030(10)
_cell_length_b 11.7849(2)
_cell_length_c 11.3271(2)
_cell_measurement_reflns_used 9919
_cell_measurement_temperature 150
_cell_measurement_theta_max 30
_cell_measurement_theta_min 3
_cell_volume 920.48(3)
_computing_cell_refinement 'SAINT (Siemens ,1995)'
_computing_data_collection 'SMART (Siemens, 1993)'
_computing_data_reduction SAINT
_computing_molecular_graphics 'CAMERON (Watkin et al., 1996)'
_computing_publication_material 'CRYSTALS (Betteridge et al., 2003)'
_computing_structure_refinement 'CRYSTALS (Betteridge et al., 2003)'
_computing_structure_solution 'DIRDIF-96 (Beurskens et al., 1996)'
_diffrn_ambient_temperature 150
_diffrn_measured_fraction_theta_full 0.999
_diffrn_measured_fraction_theta_max 0.950
_diffrn_measurement_device_type 'Bruker SMART'
_diffrn_measurement_method 'phi & omega scans'
_diffrn_radiation_monochromator graphite
_diffrn_radiation_type 'Mo K\a'
_diffrn_radiation_wavelength 0.71073
_diffrn_reflns_av_R_equivalents 0.027
_diffrn_reflns_limit_h_max 9
_diffrn_reflns_limit_h_min -9
_diffrn_reflns_limit_k_max 16
_diffrn_reflns_limit_k_min 0
_diffrn_reflns_limit_l_max 15
_diffrn_reflns_limit_l_min 0
_diffrn_reflns_number 14648
_diffrn_reflns_reduction_process
;
Merged with SORTAV
R.H. Blessing, (1987) Cryst. Rev. 1, 3-58
;
_diffrn_reflns_theta_full 28.067
_diffrn_reflns_theta_max 29.544
_diffrn_reflns_theta_min 1.728
_diffrn_standards_number 0
_exptl_absorpt_coefficient_mu 7.665
_exptl_absorpt_correction_T_max 0.32
_exptl_absorpt_correction_T_min 0.17
_exptl_absorpt_correction_type multi-scan
_exptl_absorpt_process_details 'SADABS (Siemens, 1996)'
_exptl_crystal_colour yellow
_exptl_crystal_density_diffrn 2.083
_exptl_crystal_description block
_exptl_crystal_F_000 552
_exptl_crystal_recrystallization_method
;
>From water at 4 deg C
;
_exptl_crystal_size_max 0.35
_exptl_crystal_size_mid 0.20
_exptl_crystal_size_min 0.15
_refine_diff_density_max 1.98
_refine_diff_density_min -1.23
_refine_ls_extinction_method None
_refine_ls_goodness_of_fit_ref 1.1174
_refine_ls_hydrogen_treatment 'noref/restrained refall'
_refine_ls_matrix_type full
_refine_ls_number_parameters 142
_refine_ls_number_reflns 2453
_refine_ls_number_restraints 20
_refine_ls_R_factor_all 0.0316
_refine_ls_R_factor_gt 0.0305
_refine_ls_shift/su_max 0.007449
_refine_ls_structure_factor_coef Fsqd
_refine_ls_weighting_details
;
Method= Modified Sheldrick
w=1/[\s^2^(F^2^) + ( 0.03P)^2^ + 2.97P]
,where P=(max(Fo^2^,0) + 2Fc^2^)/3
;
_refine_ls_weighting_scheme calc
_refine_ls_wR_factor_all 0.0690
_refine_ls_wR_factor_gt 0.0685
_refine_ls_wR_factor_ref 0.0690
_reflns_limit_h_max 9
_reflns_limit_h_min -9
_reflns_limit_k_max 16
_reflns_limit_k_min 0
_reflns_limit_l_max 15
_reflns_limit_l_min 0
_reflns_number_gt 2402
_reflns_number_total 2454
_reflns_threshold_expression I>2.0\s(I)
_oxford_refine_ls_scale 1.062(3)
_oxford_structure_analysis_title 'ps6014 in P2/n'
_cod_data_source_file b820550g.txt
_cod_data_source_block ps6014
_cod_depositor_comments
;
The following automatic conversions were performed:
'_symmetry_cell_setting' value 'Monoclinic' changed to 'monoclinic'
according to '/home/saulius/struct/CIF-dictionaries/cif_core.dic'
dictionary named 'cif_core.dic' version 2.4.1 from 2010-06-29.

Automatic conversion script
Id: cif_fix_enum 1527 2010-12-29 10:47:43Z saulius 
;
_cod_original_sg_symbol_H-M P2/n
_cod_original_formula_sum 'C16 H14 N8 O4 Pt1'
_cod_database_code 7000851

loop_
_symmetry_equiv_pos_as_xyz
x,y,z
-x,-y,-z
-x+1/2,y,-z+1/2
x+1/2,-y,z+1/2

loop_
_atom_site_label
_atom_site_type_symbol
_atom_site_fract_x
_atom_site_fract_y
_atom_site_fract_z
_atom_site_U_iso_or_equiv
_atom_site_occupancy
_atom_site_adp_type
_atom_site_refinement_flags_posn
_atom_site_refinement_flags_adp
_atom_site_refinement_flags_occupancy
_atom_site_disorder_assembly
_atom_site_disorder_group
_atom_site_attached_hydrogens
Pt1 Pt 0.2500 0.145251(17) 0.2500 0.0283 1.0000 Uani S T . . . .
N11 N 0.0381(6) 0.0299(3) 0.1904(4) 0.0455 1.0000 Uani . . . . . .
N21 N 0.0808(6) -0.0550(4) 0.1479(3) 0.0406 1.0000 Uani . . . . . .
N31 N 0.1044(8) -0.1424(4) 0.1069(5) 0.0593 1.0000 Uani . . . . . .
O12 O 0.1644(5) 0.1233(3) 0.4069(3) 0.0425 1.0000 Uani . . . . . .
O22 O 0.1817(6) 0.2999(3) 0.4767(3) 0.0543 1.0000 Uani . . . . . .
C12 C 0.1528(6) 0.1991(4) 0.4870(4) 0.0364 1.0000 Uani D . . . . .
C22 C 0.0897(9) 0.1495(5) 0.5957(5) 0.0518 1.0000 Uani D . . . . .
N13 N 0.4351(5) 0.2774(3) 0.3068(3) 0.0328 1.0000 Uani . . . . . .
C23 C 0.6175(7) 0.2726(4) 0.3660(4) 0.0406 1.0000 Uani . . . . . .
C33 C 0.7221(8) 0.3711(5) 0.4040(5) 0.0491 1.0000 Uani . . . . . .
C43 C 0.6373(9) 0.4750(5) 0.3785(5) 0.0513 1.0000 Uani . . . . . .
C53 C 0.4460(8) 0.4816(4) 0.3146(4) 0.0436 1.0000 Uani . . . . . .
C63 C 0.3485(7) 0.3804(4) 0.2807(4) 0.0331 1.0000 Uani . . . . . .
C73 C 0.3405(9) 0.5865(4) 0.2805(5) 0.0559 1.0000 Uani . . . . . .
H221 H 0.100(8) 0.2071(17) 0.658(2) 0.12(2) 1.0000 Uiso D . . . . .
H222 H 0.173(6) 0.086(3) 0.626(3) 0.12(2) 1.0000 Uiso D . . . . .
H223 H -0.044(3) 0.124(5) 0.5735(14) 0.12(2) 1.0000 Uiso D . . . . .
H23 H 0.6781 0.2008 0.3827 0.0495 1.0000 Uiso . . . . . .
H33 H 0.8517 0.3660 0.4475 0.0594 1.0000 Uiso . . . . . .
H43 H 0.7078 0.5423 0.4040 0.0640 1.0000 Uiso . . . . . .
H73 H 0.4033 0.6568 0.3024 0.0704 1.0000 Uiso . . . . . .

loop_
_atom_site_aniso_label
_atom_site_aniso_U_11
_atom_site_aniso_U_22
_atom_site_aniso_U_33
_atom_site_aniso_U_23
_atom_site_aniso_U_13
_atom_site_aniso_U_12
Pt1 0.03969(13) 0.01817(11) 0.02749(12) 0.0000 0.00791(8) 0.0000
N11 0.052(2) 0.0305(19) 0.055(2) -0.0072(18) 0.0117(19) -0.0084(17)
N21 0.048(2) 0.041(2) 0.0315(18) 0.0032(16) 0.0040(15) -0.0062(18)
N31 0.071(3) 0.040(2) 0.065(3) -0.024(2) 0.007(2) -0.003(2)
O12 0.062(2) 0.0325(15) 0.0369(17) 0.0042(13) 0.0186(15) -0.0053(15)
O22 0.083(3) 0.0368(18) 0.051(2) -0.0106(16) 0.0324(19) -0.0130(18)
C12 0.039(2) 0.034(2) 0.037(2) 0.0024(17) 0.0085(17) -0.0008(18)
C22 0.065(3) 0.057(3) 0.037(3) 0.010(2) 0.018(2) -0.002(3)
N13 0.0474(19) 0.0277(16) 0.0251(16) 0.0027(13) 0.0120(14) -0.0013(15)
C23 0.049(2) 0.041(2) 0.033(2) 0.0026(19) 0.0120(18) -0.005(2)
C33 0.056(3) 0.057(3) 0.036(2) -0.003(2) 0.012(2) -0.019(2)
C43 0.072(3) 0.044(3) 0.044(3) -0.014(2) 0.026(2) -0.028(3)
C53 0.074(3) 0.029(2) 0.034(2) -0.0043(18) 0.028(2) -0.010(2)
C63 0.050(2) 0.0266(18) 0.0254(19) -0.0009(15) 0.0150(17) -0.0022(17)
C73 0.104(5) 0.0202(19) 0.052(3) -0.0092(19) 0.037(3) -0.014(2)

loop_
_atom_type_symbol
_atom_type_scat_dispersion_real
_atom_type_scat_dispersion_imag
_atom_type_scat_Cromer_Mann_a1
_atom_type_scat_Cromer_Mann_b1
_atom_type_scat_Cromer_Mann_a2
_atom_type_scat_Cromer_Mann_b2
_atom_type_scat_Cromer_Mann_a3
_atom_type_scat_Cromer_Mann_b3
_atom_type_scat_Cromer_Mann_a4
_atom_type_scat_Cromer_Mann_b4
_atom_type_scat_Cromer_Mann_c
_atom_type_scat_source
C 0.0033 0.0016 2.3100 20.8439 1.0200 10.2075 1.5886 0.5687 0.8650 51.6512 0.2156 'International Tables Vol C 4.2.6.8 and 6.1.1.4'
H 0.0000 0.0000 0.4930 10.5109 0.3229 26.1257 0.1402 3.1424 0.0408 57.7998 0.0030 'International Tables Vol C 4.2.6.8 and 6.1.1.4'
N 0.0061 0.0033 12.2126 0.0057 3.1322 9.8933 2.0125 28.9975 1.1663 0.5826 -11.5290 'International Tables Vol C 4.2.6.8 and 6.1.1.4'
O 0.0106 0.0060 3.0485 13.2771 2.2868 5.7011 1.5463 0.3239 0.8670 32.9089 0.2508 'International Tables Vol C 4.2.6.8 and 6.1.1.4'
Pt -1.7033 8.3905 27.0059 1.5129 17.7639 8.8117 15.7131 0.4246 5.7837 38.6103 11.6883 'International Tables Vol C 4.2.6.8 and 6.1.1.4'

loop_
_geom_angle_atom_site_label_1
_geom_angle_site_symmetry_1
_geom_angle_atom_site_label_2
_geom_angle_site_symmetry_2
_geom_angle_atom_site_label_3
_geom_angle_site_symmetry_3
_geom_angle
_geom_angle_publ_flag
N13 3_555 Pt1 . N11 3_555 172.40(16) yes
N13 3_555 Pt1 . O12 3_555 95.84(13) yes
N11 3_555 Pt1 . O12 3_555 83.17(16) yes
N13 3_555 Pt1 . N21 3_555 164.89(13) yes
N11 3_555 Pt1 . N21 3_555 21.72(15) yes
O12 3_555 Pt1 . N21 3_555 94.64(12) yes
N13 3_555 Pt1 . N11 . 91.40(16) yes
N11 3_555 Pt1 . N11 . 96.1(2) yes
O12 3_555 Pt1 . N11 . 86.90(16) yes
N21 3_555 Pt1 . N11 . 78.33(15) yes
N13 3_555 Pt1 . N21 . 108.62(13) yes
N11 3_555 Pt1 . N21 . 78.33(15) yes
O12 3_555 Pt1 . N21 . 72.54(13) yes
N21 3_555 Pt1 . N21 . 64.47(16) yes
N13 3_555 Pt1 . O12 . 95.44(14) yes
N11 3_555 Pt1 . O12 . 86.90(16) yes
O12 3_555 Pt1 . O12 . 165.12(19) yes
N21 3_555 Pt1 . O12 . 72.54(13) yes
N11 . Pt1 . O12 . 83.17(16) yes
N13 3_555 Pt1 . N13 . 81.2(2) yes
N11 3_555 Pt1 . N13 . 91.40(16) yes
O12 3_555 Pt1 . N13 . 95.44(14) yes
N21 3_555 Pt1 . N13 . 108.62(13) yes
N11 . Pt1 . N13 . 172.40(16) yes
N21 . Pt1 . O12 . 94.64(12) yes
N21 . Pt1 . N13 . 164.89(13) yes
O12 . Pt1 . N13 . 95.84(13) yes
Pt1 . N11 . N21 . 118.5(4) yes
N11 . N21 . N31 . 173.1(5) yes
Pt1 . N21 . N31 . 146.9(4) yes
Pt1 . O12 . C12 . 127.4(3) yes
O12 . C12 . O22 . 125.2(4) yes
O12 . C12 . C22 . 112.1(4) yes
O22 . C12 . C22 . 122.7(4) yes
C12 . C22 . H221 . 109.44(6) no
C12 . C22 . H222 . 109.44(6) no
H221 . C22 . H222 . 109.51(6) no
C12 . C22 . H223 . 109.44(6) no
H221 . C22 . H223 . 109.51(6) no
H222 . C22 . H223 . 109.50(6) no
Pt1 . N13 . C23 . 128.1(3) yes
Pt1 . N13 . C63 . 112.2(3) yes
C23 . N13 . C63 . 119.6(4) yes
N13 . C23 . C33 . 121.2(5) yes
N13 . C23 . H23 . 119.4 no
C33 . C23 . H23 . 119.4 no
C23 . C33 . C43 . 119.8(5) yes
C23 . C33 . H33 . 120.1 no
C43 . C33 . H33 . 120.1 no
C33 . C43 . C53 . 119.7(4) yes
C33 . C43 . H43 . 120.1 no
C53 . C43 . H43 . 120.2 no
C43 . C53 . C63 . 117.8(5) yes
C43 . C53 . C73 . 125.0(5) yes
C63 . C53 . C73 . 117.2(5) yes
C63 3_555 C63 . C53 . 121.0(3) yes
C63 3_555 C63 . N13 . 117.2(2) yes
C53 . C63 . N13 . 121.8(4) yes
C53 . C73 . C73 3_555 121.8(3) yes
C53 . C73 . H73 . 119.0 no
C73 3_555 C73 . H73 . 119.2 no

loop_
_geom_bond_atom_site_label_1
_geom_bond_site_symmetry_1
_geom_bond_atom_site_label_2
_geom_bond_site_symmetry_2
_geom_bond_distance
_geom_bond_publ_flag
Pt1 . N13 3_555 2.052(4) yes
Pt1 . N11 3_555 2.032(4) yes
Pt1 . O12 3_555 2.001(3) yes
Pt1 . N21 3_555 2.790(4) yes
Pt1 . N11 . 2.032(4) yes
Pt1 . O12 . 2.001(3) yes
Pt1 . N13 . 2.052(4) yes
N11 . N21 . 1.175(6) yes
N21 . N31 . 1.154(6) yes
O12 . C12 . 1.288(6) yes
O22 . C12 . 1.215(6) yes
C12 . C22 . 1.506(5) yes
C22 . H221 . 0.973(7) no
C22 . H222 . 0.973(7) no
C22 . H223 . 0.973(7) no
N13 . C23 . 1.327(6) yes
N13 . C63 . 1.364(5) yes
C23 . C33 . 1.397(7) yes
C23 . H23 . 0.950 no
C33 . C43 . 1.368(8) yes
C33 . H33 . 0.949 no
C43 . C53 . 1.400(8) yes
C43 . H43 . 0.950 no
C53 . C63 . 1.392(6) yes
C53 . C73 . 1.454(7) yes
C63 . C63 3_555 1.423(9) yes
C73 . C73 3_555 1.324(13) yes
C73 . H73 . 0.949 no
